data_4132346
loop_
_publ_author_name
'Williams, Derek E.'
'Martin, Corey R.'
'Dolgopolova, Ekaterina A.'
'Swifton, Anton'
'Godfrey, Danielle C.'
'Ejegbavwo, Otega A.'
'Pellechia, Perry J.'
'Smith, Mark D.'
'Shustova, Natalia B.'

_publ_section_title
;
 Flipping the Switch: Fast Photoisomerization in a Confined Environment.
;
_journal_issue 24
_journal_name_full 'Journal of the American Chemical Society'
_journal_page_first 7611
_journal_page_last 7622
_journal_paper_doi 10.1021/jacs.8b02994
_journal_volume 140
_journal_year 2018
_chemical_formula_moiety 'C82 H56 Br2 N6 O14 Zn2'
_chemical_formula_sum 'C82 H56 Br2 N6 O14 Zn2'
_chemical_formula_weight 1639.88
_space_group_crystal_system orthorhombic
_space_group_IT_number 47
_space_group_name_Hall '-P 2 2'
_space_group_name_H-M_alt 'P m m m'
_atom_sites_solution_hydrogens mixed
_atom_sites_solution_primary dual
_audit_creation_date 2017-08-08
_audit_creation_method
;
Olex2 1.2
(compiled 2017.07.20 svn.r3457 for OlexSys, GUI svn.r5370)
;
_cell_angle_alpha 90
_cell_angle_beta 90
_cell_angle_gamma 90
_cell_formula_units_Z 4
_cell_length_a 11.149(2)
_cell_length_b 15.869(3)
_cell_length_c 22.608(5)
_cell_measurement_reflns_used 5853
_cell_measurement_temperature 220(2)
_cell_measurement_theta_max 21.79
_cell_measurement_theta_min 2.23
_cell_volume 3999.9(14)
_computing_cell_refinement 'SAINT v8.37A (Bruker, 2015)'
_computing_data_collection 'Bruker APEX3 v2016.5-0 (Bruker, 2016)'
_computing_data_reduction 'SAINT v8.37A (Bruker, 2015)'
_computing_molecular_graphics 'Olex2 (Dolomanov et al., 2009)'
_computing_publication_material 'Olex2 (Dolomanov et al., 2009)'
_computing_structure_refinement 'XL (Sheldrick, 2008)'
_computing_structure_solution 'ShelXT (Sheldrick, 2015)'
_diffrn_ambient_temperature 220(2)
_diffrn_detector 'Bruker PHOTON-100 area detector'
_diffrn_detector_area_resol_mean 10.4
_diffrn_detector_type 'CMOS area detector'
_diffrn_measured_fraction_theta_full 0.997
_diffrn_measured_fraction_theta_max 0.997
_diffrn_measurement_device 'three-circle diffractometer'
_diffrn_measurement_device_type 'Bruker D8 Quest'
_diffrn_measurement_method '\w and \f scans'
_diffrn_radiation_monochromator 'mirror optics'
_diffrn_radiation_probe x-ray
_diffrn_radiation_type MoK\a
_diffrn_radiation_wavelength 0.71073
_diffrn_reflns_av_R_equivalents 0.1317
_diffrn_reflns_av_unetI/netI 0.0577
_diffrn_reflns_Laue_measured_fraction_full 0.997
_diffrn_reflns_Laue_measured_fraction_max 0.997
_diffrn_reflns_limit_h_max 11
_diffrn_reflns_limit_h_min -11
_diffrn_reflns_limit_k_max 16
_diffrn_reflns_limit_k_min -16
_diffrn_reflns_limit_l_max 23
_diffrn_reflns_limit_l_min -23
_diffrn_reflns_number 23134
_diffrn_reflns_point_group_measured_fraction_full 0.997
_diffrn_reflns_point_group_measured_fraction_max 0.997
_diffrn_reflns_theta_full 21.260
_diffrn_reflns_theta_max 21.260
_diffrn_reflns_theta_min 2.212
_diffrn_source 'microfocus sealed X-ray tube'
_diffrn_source_type 'Incoatec I\ms'
_diffrn_standards_number 0
_exptl_absorpt_coefficient_mu 3.327
_exptl_absorpt_correction_T_max 0.7447
_exptl_absorpt_correction_T_min 0.5969
_exptl_absorpt_correction_type multi-scan
_exptl_absorpt_process_details
;
SADABS-2016/2 (Bruker,2016/2) was used for absorption correction.
wR2(int) was 0.1245 before and 0.0701 after correction.
The Ratio of minimum to maximum transmission is 0.8015.
The \l/2 correction factor is Not present.
;
_exptl_crystal_colour red
_exptl_crystal_colour_primary red
_exptl_crystal_density_diffrn 2.723
_exptl_crystal_description oval
_exptl_crystal_F_000 3328
_exptl_crystal_size_max 0.4
_exptl_crystal_size_mid 0.36
_exptl_crystal_size_min 0.2
_refine_diff_density_max 1.118
_refine_diff_density_min -0.938
_refine_diff_density_rms 0.068
_refine_ls_extinction_method none
_refine_ls_goodness_of_fit_ref 1.039
_refine_ls_hydrogen_treatment constr
_refine_ls_matrix_type full
_refine_ls_number_parameters 90
_refine_ls_number_reflns 2555
_refine_ls_number_restraints 28
_refine_ls_restrained_S_all 1.059
_refine_ls_R_factor_all 0.1089
_refine_ls_R_factor_gt 0.0697
_refine_ls_shift/su_max 0.000
_refine_ls_shift/su_mean 0.000
_refine_ls_structure_factor_coef Fsqd
_refine_ls_weighting_details 'w=1/[\s^2^(Fo^2^)+(0.1062P)^2^+10.4581P] where P=(Fo^2^+2Fc^2^)/3'
_refine_ls_weighting_scheme calc
_refine_ls_wR_factor_gt 0.1934
_refine_ls_wR_factor_ref 0.2279
_reflns_Friedel_coverage 0.000
_reflns_number_gt 1620
_reflns_number_total 2555
_reflns_threshold_expression 'I > 2\s(I)'
_cod_data_source_file ja8b02994_si_009.cif
_cod_data_source_block dew4_38_1_sq
_cod_original_cell_volume 4000.1(13)
_cod_database_code 4132346
_shelx_shelxl_version_number 2017/1
_shelx_space_group_comment
;
The symmetry employed for this shelxl refinement is uniquely defined
by the following loop, which should always be used as a source of
symmetry information in preference to the above space-group names.
They are only intended as comments.
;
_shelx_estimated_absorpt_t_max 0.556
_shelx_estimated_absorpt_t_min 0.350
_olex2_refinement_description
;
1. Fixed Uiso
 At 1.2 times of:
  All C(H) groups
2. Restrained distances
 N1-C11 = C12-C11 = C13-C12 = C14-C15 = C15-C16 = C16-C17
 1.4 with sigma of 0.02
 C14-C13
 1.5 with sigma of 0.02
 C17-C17_$1
 1.5 with sigma of 0.02
3. Restrained planarity
 N1, C11, C12, C13
 with sigma of 0.1
 C14, C15, C16, C17
 with sigma of 0.1
4. Uiso/Uaniso restraints and constraints
Uanis(C5) \\sim Ueq, Uanis(C6) \\sim Ueq, Uanis(C7) \\sim Ueq: with sigma of
0.01 and sigma for terminal atoms of 0.02
5. Others
 Fixed Sof: C11(0.5) H11(0.5) C12(0.5) H12(0.5) C15(0.5) C16(0.5)
6.a Riding coordinates:
 C11(H11), C12(H12)
6.b Aromatic/amide H refined with riding coordinates:
 C4(H4), C3(H3)
;
_olex2_submission_special_instructions 'No special instructions were received'

loop_
_space_group_symop_operation_xyz
'x, y, z'
'-x, -y, z'
'-x, y, -z'
'x, -y, -z'
'-x, -y, -z'
'x, y, -z'
'x, -y, z'
'-x, y, z'

loop_
_atom_site_label
_atom_site_type_symbol
_atom_site_fract_x
_atom_site_fract_y
_atom_site_fract_z
_atom_site_U_iso_or_equiv
_atom_site_adp_type
_atom_site_occupancy
_atom_site_site_symmetry_order
_atom_site_calc_flag
_atom_site_refinement_flags_posn
_atom_site_refinement_flags_adp
_atom_site_refinement_flags_occupancy
Zn1 Zn 0.500000 0.500000 0.06528(7) 0.0512(6) Uani 1 4 d S T P
Br1 Br 0.29077(14) 0.000000 0.000000 0.1241(10) Uani 1 4 d S T P
O1 O 0.3750(4) 0.4095(3) 0.0495(2) 0.0707(14) Uani 1 1 d . . .
N1 N 0.500000 0.500000 0.1510(5) 0.074(3) Uani 1 4 d DS T P
C1 C 0.3456(8) 0.3827(5) 0.000000 0.047(2) Uani 1 2 d S T P
C2 C 0.2615(8) 0.3060(5) 0.000000 0.050(2) Uani 1 2 d S T P
C5 C 0.1294(8) 0.1591(5) 0.000000 0.057(2) Uani 1 2 d S TU P
C6 C 0.0616(7) 0.0769(5) 0.000000 0.055(2) Uani 1 2 d S TU P
C7 C 0.1239(12) 0.000000 0.000000 0.063(4) Uani 1 4 d S TU P
C4 C 0.1603(7) 0.1954(4) 0.0518(3) 0.082(2) Uani 1 1 d . . .
H4 H 0.136577 0.170723 0.087764 0.098 Uiso 1 1 calc R . .
C3 C 0.2282(7) 0.2708(4) 0.0520(3) 0.079(2) Uani 1 1 d . . .
H3 H 0.250107 0.296256 0.088022 0.095 Uiso 1 1 calc R . .
C11 C 0.4147(14) 0.4633(9) 0.1843(7) 0.120(7) Uiso 0.5 1 d D . .
H11 H 0.348934 0.437730 0.163582 0.145 Uiso 0.5 1 d R . .
C12 C 0.4101(16) 0.4604(10) 0.2464(7) 0.138(8) Uiso 0.5 1 d D . .
H12 H 0.347801 0.430225 0.266621 0.166 Uiso 0.5 1 d R . .
C13 C 0.500000 0.500000 0.2771(9) 0.120(7) Uiso 1 4 d DS T P
C14 C 0.500000 0.500000 0.3456(10) 0.169(10) Uiso 1 4 d DS T P
C15 C 0.585(2) 0.4495(14) 0.3743(11) 0.222(14) Uiso 0.5 1 d D . .
C16 C 0.5868(18) 0.4491(13) 0.4396(11) 0.223(15) Uiso 0.5 1 d D . .
C17 C 0.500000 0.500000 0.4661(4) 0.217(15) Uiso 1 4 d DS T P

loop_
_atom_site_aniso_label
_atom_site_aniso_U_11
_atom_site_aniso_U_22
_atom_site_aniso_U_33
_atom_site_aniso_U_23
_atom_site_aniso_U_13
_atom_site_aniso_U_12
Zn1 0.0511(10) 0.0164(7) 0.0862(11) 0.000 0.000 0.000
Br1 0.0482(11) 0.0367(9) 0.287(3) 0.000 0.000 0.000
O1 0.082(4) 0.032(3) 0.098(4) 0.001(2) -0.007(3) -0.015(3)
N1 0.086(9) 0.052(7) 0.085(8) 0.000 0.000 0.000
C1 0.048(6) 0.017(5) 0.076(7) 0.000 0.000 0.001(4)
C2 0.044(6) 0.027(5) 0.079(7) 0.000 0.000 0.005(4)
C5 0.049(5) 0.026(4) 0.095(6) 0.000 0.000 0.006(4)
C6 0.039(4) 0.018(4) 0.109(6) 0.000 0.000 -0.007(4)
C7 0.060(7) 0.026(6) 0.104(8) 0.000 0.000 0.000
C4 0.093(6) 0.044(4) 0.107(6) 0.009(4) 0.012(5) -0.025(4)
C3 0.094(6) 0.047(5) 0.096(6) -0.004(4) 0.005(5) -0.019(5)

loop_
_atom_type_symbol
_atom_type_description
_atom_type_scat_dispersion_real
_atom_type_scat_dispersion_imag
_atom_type_scat_source
C C 0.0033 0.0016 'International Tables Vol C Tables 4.2.6.8 and 6.1.1.4'
H H 0.0000 0.0000 'International Tables Vol C Tables 4.2.6.8 and 6.1.1.4'
N N 0.0061 0.0033 'International Tables Vol C Tables 4.2.6.8 and 6.1.1.4'
O O 0.0106 0.0060 'International Tables Vol C Tables 4.2.6.8 and 6.1.1.4'
Zn Zn 0.2839 1.4301 'International Tables Vol C Tables 4.2.6.8 and 6.1.1.4'
Br Br -0.2901 2.4595 'International Tables Vol C Tables 4.2.6.8 and 6.1.1.4'

loop_
_geom_angle_atom_site_label_1
_geom_angle_atom_site_label_2
_geom_angle_atom_site_label_3
_geom_angle
_geom_angle_site_symmetry_1
_geom_angle_site_symmetry_3
O1 Zn1 Zn1 79.86(13) 8_655 5_665
O1 Zn1 Zn1 79.86(13) 2_665 5_665
O1 Zn1 Zn1 79.86(13) 7_565 5_665
O1 Zn1 Zn1 79.86(13) . 5_665
O1 Zn1 O1 89.9(3) 2_665 8_655
O1 Zn1 O1 159.7(3) 8_655 7_565
O1 Zn1 O1 86.6(3) 2_665 7_565
O1 Zn1 O1 89.9(3) 7_565 .
O1 Zn1 O1 159.7(3) 2_665 .
O1 Zn1 O1 86.6(3) 8_655 .
N1 Zn1 Zn1 180.0 . 5_665
N1 Zn1 O1 100.14(13) . .
N1 Zn1 O1 100.14(13) . 7_565
N1 Zn1 O1 100.14(13) . 8_655
N1 Zn1 O1 100.14(13) . 2_665
C1 O1 Zn1 125.6(5) . .
C11 N1 Zn1 124.0(9) 7_565 .
C11 N1 Zn1 124.0(9) 2_665 .
C11 N1 Zn1 124.0(9) . .
C11 N1 Zn1 124.0(9) 8_655 .
C11 N1 C11 90.0(16) 8_655 .
C11 N1 C11 90.0(15) 2_665 7_565
C11 N1 C11 51.3(13) 7_565 .
C11 N1 C11 51.3(13) 2_665 8_655
C11 N1 C11 112.0(18) 2_665 .
C11 N1 C11 112.0(18) 8_655 7_565
O1 C1 O1 128.7(8) . 6
O1 C1 C2 115.7(4) 6 .
O1 C1 C2 115.7(4) . .
C3 C2 C1 119.6(4) 6 .
C3 C2 C1 119.6(4) . .
C3 C2 C3 120.7(9) . 6
C4 C5 C6 119.8(4) . .
C4 C5 C6 119.8(4) 6 .
C4 C5 C4 120.3(9) 6 .
C6 C6 C5 120.1(4) 3 .
C6 C6 C7 119.7(6) 3 .
C7 C6 C5 120.2(8) . .
C6 C7 Br1 119.7(6) . .
C6 C7 Br1 119.7(6) 7 .
C6 C7 C6 120.7(12) 7 .
C5 C4 H4 120.0 . .
C5 C4 C3 120.0(7) . .
C3 C4 H4 120.0 . .
C2 C3 C4 119.4(7) . .
C2 C3 H3 120.3 . .
C4 C3 H3 120.3 . .
N1 C11 C11 45.0(8) . 8_655
N1 C11 H11 116.7 . .
N1 C11 C12 99.2(13) . 7_565
N1 C11 C12 126.8(17) . .
C11 C11 N1 64.4(7) 7_565 .
C11 C11 C11 89.997(5) 7_565 8_655
C11 C11 H11 139.8 8_655 .
C11 C11 H11 115.0 7_565 .
C11 C11 C12 49.2(6) 7_565 7_565
C11 C11 C12 91.9(9) 7_565 .
C12 C11 C11 91.6(8) 7_565 8_655
C12 C11 C11 92.1(10) . 8_655
C12 C11 H11 116.5 . .
C12 C11 H11 128.7 7_565 .
C11 C12 C11 38.9(10) . 7_565
C11 C12 C12 88.4(8) 7_565 8_655
C11 C12 C12 87.9(10) . 8_655
C11 C12 H12 135.0 7_565 .
C11 C12 H12 121.3 . .
C12 C12 C11 88.1(9) 7_565 .
C12 C12 C11 49.2(6) 7_565 7_565
C12 C12 C12 90.001(2) 7_565 8_655
C12 C12 H12 119.9 7_565 .
C12 C12 H12 136.3 8_655 .
C12 C12 C13 62.7(7) 7_565 .
C13 C12 C11 118(2) . .
C13 C12 C11 93.7(15) . 7_565
C13 C12 H12 121.0 . .
C12 C13 C12 93.9(18) 7_565 2_665
C12 C13 C12 119(2) 2_665 .
C12 C13 C12 54.5(14) 7_565 .
C12 C13 C12 93.9(18) 8_655 .
C12 C13 C12 119(2) 7_565 8_655
C12 C13 C12 54.5(14) 2_665 8_655
C12 C13 C14 120.4(12) 2_665 .
C12 C13 C14 120.4(12) 7_565 .
C12 C13 C14 120.4(12) 8_655 .
C12 C13 C14 120.4(12) . .
C15 C14 C13 117.6(15) 7_565 .
C15 C14 C13 117.6(15) 8_655 .
C15 C14 C13 117.6(15) . .
C15 C14 C13 117.6(15) 2_665 .
C15 C14 C15 70(2) 8_655 2_665
C15 C14 C15 85(2) . 8_655
C15 C14 C15 85(2) 7_565 2_665
C15 C14 C15 125(3) 7_565 8_655
C15 C14 C15 125(3) . 2_665
C15 C14 C15 70(2) . 7_565
C14 C15 C15 55.0(10) . 7_565
C14 C15 C16 118(3) . .
C15 C15 C15 90.000(6) 7_565 8_655
C16 C15 C15 90.8(11) . 8_655
C16 C15 C15 90.2(11) . 7_565
C15 C16 C16 89.8(11) . 7_565
C15 C16 C16 89.2(11) . 8_655
C16 C16 C16 90.002(4) 7_565 8_655
C17 C16 C15 115(2) . .
C17 C16 C16 54.7(9) . 7_565
C16 C17 C16 87.7(19) 7_565 2_665
C16 C17 C16 70.7(19) . 7_565
C16 C17 C16 87.7(19) . 8_655
C16 C17 C16 70.7(19) 8_655 2_665
C16 C17 C16 129(2) 8_655 7_565
C16 C17 C16 129(2) . 2_665
C16 C17 C17 115.5(12) . 3_656
C16 C17 C17 115.5(12) 8_655 3_656
C16 C17 C17 115.5(12) 7_565 3_656
C16 C17 C17 115.5(12) 2_665 3_656

loop_
_geom_bond_atom_site_label_1
_geom_bond_atom_site_label_2
_geom_bond_distance
_geom_bond_site_symmetry_2
Zn1 Zn1 2.952(3) 5_665
Zn1 O1 2.033(4) .
Zn1 O1 2.033(4) 2_665
Zn1 O1 2.033(4) 7_565
Zn1 O1 2.033(4) 8_655
Zn1 N1 1.938(12) .
Br1 C7 1.860(14) .
O1 C1 1.240(5) .
N1 C11 1.346(13) 7_565
N1 C11 1.346(13) 2_665
N1 C11 1.346(13) .
N1 C11 1.346(13) 8_655
C1 C2 1.537(12) .
C2 C3 1.354(8) .
C2 C3 1.354(8) 6
C5 C6 1.508(11) .
C5 C4 1.351(8) 6
C5 C4 1.351(8) .
C6 C6 1.374(16) 3
C6 C7 1.404(10) .
C4 H4 0.9400 .
C4 C3 1.416(10) .
C3 H3 0.9400 .
C11 H11 0.9599 .
C11 C12 1.404(15) .
C12 H12 0.9600 .
C12 C13 1.372(14) .
C13 C14 1.550(17) .
C14 C15 1.400(16) 8_655
C14 C15 1.400(16) 7_565
C14 C15 1.400(16) .
C14 C15 1.400(16) 2_665
C15 C16 1.476(17) .
C16 C17 1.396(17) .
C17 C17 1.531(19) 3_656
